data_1547420
loop_
_publ_author_name
'Anuradha R. Pallipurath'
'Jonathan M. Skelton'
'Mark R. Warren'
'Naghmeh Kamali'
'Patrick McArdle'
'Andrea Erxleben'

_publ_section_title
;
 Sulfamerazine: Understanding the Influence of Slip Planes in the
 Polymorphic Phase Transformation through X-Ray Crystallographic Studies
 and ab Initio Lattice Dynamics
;
_journal_name_full 'Molecular Pharmaceutics'
_journal_page_first 3735
_journal_page_last 3748
_journal_paper_doi 10.1021/acs.molpharmaceut.5b00504
_journal_volume 12
_journal_year 2015
_chemical_absolute_configuration ad
_chemical_formula_moiety 'C11 H12 N4 O2 S'
_chemical_formula_sum 'C11 H12 N4 O2 S'
_chemical_formula_weight 264.31
_chemical_name_common Sulfamerazine
_chemical_name_systematic 4-amino-N-(4-methylpyrimidin-2-yl)
_space_group_crystal_system orthorhombic
_space_group_IT_number 33
_space_group_name_Hall 'P 2c -2n'
_space_group_name_H-M_alt 'P n a 21'
_symmetry_space_group_name_Hall 'P 2c -2n'
_symmetry_space_group_name_H-M 'P n a 21'
_atom_sites_solution_hydrogens mixed
_cell_angle_alpha 90
_cell_angle_beta 90
_cell_angle_gamma 90
_cell_formula_units_Z 8
_cell_length_a 14.47950(10)
_cell_length_b 8.19740(10)
_cell_length_c 21.8693(3)
_cell_measurement_reflns_used 11252
_cell_measurement_temperature 220
_cell_measurement_theta_max 29.4970
_cell_measurement_theta_min 1.8030
_cell_volume 2595.76(5)
_computing_cell_refinement
;
CrysAlisPro, Agilent Technologies,
Version 1.171.37.35 (release 13-08-2014 CrysAlis171 .NET)
(compiled Aug 13 2014,18:06:01)
;
_computing_data_collection
;
CrysAlisPro, Agilent Technologies,
Version 1.171.37.35 (release 13-08-2014 CrysAlis171 .NET)
(compiled Aug 13 2014,18:06:01)
;
_computing_data_reduction
;
CrysAlisPro, Agilent Technologies,
Version 1.171.37.35 (release 13-08-2014 CrysAlis171 .NET)
(compiled Aug 13 2014,18:06:01)
;
_computing_molecular_graphics OSCAIL
_computing_structure_refinement 'SHELXL-2014/7 (Sheldrick, 2014)'
_computing_structure_solution SHELXT
_diffrn_ambient_temperature 220
_diffrn_measured_fraction_theta_full 0.998
_diffrn_measured_fraction_theta_max 0.998
_diffrn_measurement_device 'CrystalLogic Kappa (3 circle)'
_diffrn_measurement_device_type 'Rigaku Saturn724+ (2x2 bin mode)'
_diffrn_measurement_method
;
omega rotation with 1 degree frames
;
_diffrn_measurement_specimen_support 'MiTeGen loop'
_diffrn_radiation_monochromator 'double crystal Silicon 111'
_diffrn_radiation_source 'Diamond Light Source Beamline I19'
_diffrn_radiation_type Synchrotron
_diffrn_radiation_wavelength 0.68890
_diffrn_reflns_av_R_equivalents 0.0448
_diffrn_reflns_av_unetI/netI 0.0432
_diffrn_reflns_Laue_measured_fraction_full 0.998
_diffrn_reflns_Laue_measured_fraction_max 0.998
_diffrn_reflns_limit_h_max 20
_diffrn_reflns_limit_h_min -13
_diffrn_reflns_limit_k_max 11
_diffrn_reflns_limit_k_min -11
_diffrn_reflns_limit_l_max 27
_diffrn_reflns_limit_l_min -31
_diffrn_reflns_number 23478
_diffrn_reflns_point_group_measured_fraction_full 0.988
_diffrn_reflns_point_group_measured_fraction_max 0.968
_diffrn_reflns_theta_full 24.415
_diffrn_reflns_theta_max 29.476
_diffrn_reflns_theta_min 1.805
_exptl_absorpt_coefficient_mu 0.249
_exptl_absorpt_correction_T_max 1.00000
_exptl_absorpt_correction_T_min 0.97856
_exptl_absorpt_correction_type multi-scan
_exptl_absorpt_process_details
;
CrysAlisPro, Agilent Technologies,
Version 1.171.36.28 (release 01-02-2013 CrysAlis171 .NET)
Empirical absorption correction using spherical harmonics,
implemented in SCALE3 ABSPACK scaling algorithm.
;
_exptl_crystal_colour Colourless
_exptl_crystal_density_diffrn 1.353
_exptl_crystal_description Parallelepiped
_exptl_crystal_F_000 1104
_exptl_crystal_size_max 0.50
_exptl_crystal_size_mid 0.40
_exptl_crystal_size_min 0.20
_refine_diff_density_max 0.293
_refine_diff_density_min -0.324
_refine_diff_density_rms 0.047
_refine_ls_abs_structure_details
;
 Flack x determined using 2364 quotients [(I+)-(I-)]/[(I+)+(I-)]
 (Parsons, Flack and Wagner, Acta Cryst. B69 (2013) 249-259).
;
_refine_ls_abs_structure_Flack -0.01(5)
_refine_ls_extinction_coef .
_refine_ls_extinction_method none
_refine_ls_goodness_of_fit_ref 1.022
_refine_ls_hydrogen_treatment mixed
_refine_ls_matrix_type full
_refine_ls_number_parameters 344
_refine_ls_number_reflns 7666
_refine_ls_number_restraints 1
_refine_ls_restrained_S_all 1.022
_refine_ls_R_factor_all 0.0595
_refine_ls_R_factor_gt 0.0453
_refine_ls_shift/su_max 0.029
_refine_ls_shift/su_mean 0.001
_refine_ls_structure_factor_coef Fsqd
_refine_ls_weighting_details 'w=1/[\s^2^(Fo^2^)+(0.0541P)^2^+0.3587P] where P=(Fo^2^+2Fc^2^)/3'
_refine_ls_weighting_scheme calc
_refine_ls_wR_factor_gt 0.1081
_refine_ls_wR_factor_ref 0.1195
_reflns_Friedel_coverage 0.895
_reflns_Friedel_fraction_full 0.978
_reflns_Friedel_fraction_max 0.936
_reflns_number_gt 6189
_reflns_number_total 7666
_reflns_threshold_expression 'I > 2\s(I)'
_cod_data_source_file Exp_Form-I2FSynchrotron_Form-I_220K.cif
_cod_data_source_block 220k_smz-f1_a
_cod_database_code 1547420
_shelx_space_group_comment
;
The symmetry employed for this shelxl refinement is uniquely defined
by the following loop, which should always be used as a source of
symmetry information in preference to the above space-group names.
They are only intended as comments.
;
_shelx_estimated_absorpt_t_min 0.885
_shelx_estimated_absorpt_t_max 0.952

loop_
_space_group_symop_operation_xyz
'x, y, z'
'-x, -y, z+1/2'
'x+1/2, -y+1/2, z'
'-x+1/2, y+1/2, z+1/2'

loop_
_atom_site_label
_atom_site_type_symbol
_atom_site_fract_x
_atom_site_fract_y
_atom_site_fract_z
_atom_site_U_iso_or_equiv
_atom_site_adp_type
_atom_site_occupancy
_atom_site_site_symmetry_order
_atom_site_calc_flag
_atom_site_refinement_flags_posn
_atom_site_refinement_flags_adp
_atom_site_refinement_flags_occupancy
_atom_site_disorder_assembly
_atom_site_disorder_group
S1 S 0.64534(5) 0.49522(9) 0.34400(4) 0.02926(17) Uani 1 1 d . . . . .
S2 S 0.57789(5) 0.49664(9) 0.65284(4) 0.02832(17) Uani 1 1 d . . . . .
O1 O 0.68867(17) 0.3705(3) 0.30832(12) 0.0380(5) Uani 1 1 d . . . . .
O2 O 0.54816(16) 0.5223(3) 0.33741(13) 0.0380(6) Uani 1 1 d . . . . .
O3 O 0.67531(15) 0.4692(3) 0.65927(13) 0.0359(5) Uani 1 1 d . . . . .
O4 O 0.53552(17) 0.6236(3) 0.68772(12) 0.0370(5) Uani 1 1 d . . . . .
N1 N 0.8422(2) 1.1168(4) 0.31238(18) 0.0457(8) Uani 1 1 d . . . . .
N2 N 0.6545(2) 0.4482(4) 0.41728(15) 0.0339(6) Uani 1 1 d . . . . .
N3 N 0.81414(19) 0.4090(3) 0.41719(15) 0.0345(6) Uani 1 1 d . . . . .
N4 N 0.7279(2) 0.4301(5) 0.50958(15) 0.0475(8) Uani 1 1 d . . . . .
N5 N 0.3803(2) -0.1199(4) 0.69533(19) 0.0546(10) Uani 1 1 d . . . . .
H5A H 0.3238 -0.1186 0.7075 0.071 Uiso 1 1 calc R U . . .
H5B H 0.4077 -0.2114 0.6889 0.071 Uiso 1 1 calc R U . . .
N6 N 0.5682(2) 0.5393(4) 0.57956(15) 0.0353(6) Uani 1 1 d . . . . .
N7 N 0.40972(19) 0.5866(4) 0.58013(14) 0.0350(6) Uani 1 1 d . . . . .
N8 N 0.4957(2) 0.5654(5) 0.48740(16) 0.0467(8) Uani 1 1 d . . . . .
C1 C 0.7040(2) 0.6773(4) 0.33387(17) 0.0278(6) Uani 1 1 d . . . . .
C2 C 0.7941(2) 0.6792(4) 0.31066(16) 0.0287(6) Uani 1 1 d . . . . .
H2 H 0.8232 0.5819 0.3003 0.037 Uiso 1 1 calc R U . . .
C3 C 0.8395(2) 0.8254(4) 0.30316(17) 0.0287(7) Uani 1 1 d . . . . .
H3 H 0.8993 0.8263 0.2875 0.037 Uiso 1 1 calc R U . . .
C4 C 0.7967(2) 0.9731(4) 0.31887(16) 0.0304(7) Uani 1 1 d . . . . .
C5 C 0.7060(2) 0.9693(4) 0.3425(2) 0.0338(7) Uani 1 1 d . . . . .
H5 H 0.6767 1.0662 0.3532 0.044 Uiso 1 1 calc R U . . .
C6 C 0.6608(2) 0.8233(4) 0.35000(18) 0.0334(7) Uani 1 1 d . . . . .
H6 H 0.6012 0.8217 0.3659 0.043 Uiso 1 1 calc R U . . .
C7 C 0.7367(2) 0.4283(4) 0.44899(16) 0.0316(7) Uani 1 1 d . . . . .
C8 C 0.8060(3) 0.4052(8) 0.5407(2) 0.0659(14) Uani 1 1 d . . . . .
H8 H 0.8035 0.4023 0.5831 0.086 Uiso 1 1 calc R U . . .
C9 C 0.8899(3) 0.3837(7) 0.5125(2) 0.0606(12) Uani 1 1 d . . . . .
H9 H 0.9434 0.3665 0.5351 0.079 Uiso 1 1 calc R U . . .
C10 C 0.8920(2) 0.3884(5) 0.4498(2) 0.0429(9) Uani 1 1 d . . . . .
C11 C 0.9785(3) 0.3690(6) 0.4137(2) 0.0566(11) Uani 1 1 d . . . . .
H11A H 0.9824 0.2595 0.3984 0.074 Uiso 1 1 calc R U . . .
H11B H 1.0308 0.3908 0.4395 0.074 Uiso 1 1 calc R U . . .
H11C H 0.9783 0.4443 0.3801 0.074 Uiso 1 1 calc R U . . .
C12 C 0.5189(2) 0.3159(3) 0.66584(15) 0.0272(6) Uani 1 1 d . . . . .
C13 C 0.5635(2) 0.1687(4) 0.6557(2) 0.0365(8) Uani 1 1 d . . . . .
H13 H 0.6244 0.1679 0.6423 0.047 Uiso 1 1 calc R U . . .
C14 C 0.5180(3) 0.0238(4) 0.6653(2) 0.0423(9) Uani 1 1 d . . . . .
H14 H 0.5482 -0.0744 0.6579 0.055 Uiso 1 1 calc R U . . .
C15 C 0.4262(2) 0.0227(4) 0.68614(18) 0.0352(8) Uani 1 1 d . . . . .
C16 C 0.3820(2) 0.1725(4) 0.69645(17) 0.0319(7) Uani 1 1 d . . . . .
H16 H 0.3211 0.1739 0.7100 0.042 Uiso 1 1 calc R U . . .
C17 C 0.4277(2) 0.3173(4) 0.68672(17) 0.0297(7) Uani 1 1 d . . . . .
H17 H 0.3980 0.4159 0.6940 0.039 Uiso 1 1 calc R U . . .
C18 C 0.4865(2) 0.5653(4) 0.54806(16) 0.0315(7) Uani 1 1 d . . . . .
C19 C 0.4176(3) 0.5974(7) 0.4566(2) 0.0640(14) Uani 1 1 d . . . . .
H19 H 0.4198 0.6013 0.4142 0.083 Uiso 1 1 calc R U . . .
C20 C 0.3352(3) 0.6244(7) 0.4850(2) 0.0658(14) Uani 1 1 d . . . . .
H20 H 0.2825 0.6486 0.4625 0.086 Uiso 1 1 calc R U . . .
C21 C 0.3322(3) 0.6150(5) 0.5479(2) 0.0435(9) Uani 1 1 d . . . . .
C22 C 0.2452(3) 0.6356(6) 0.5843(2) 0.0609(12) Uani 1 1 d . . . . .
H22A H 0.2474 0.7372 0.6061 0.079 Uiso 1 1 calc R U . . .
H22B H 0.2395 0.5473 0.6129 0.079 Uiso 1 1 calc R U . . .
H22C H 0.1930 0.6354 0.5573 0.079 Uiso 1 1 calc R U . . .
H1N1 H 0.890(3) 1.120(5) 0.292(2) 0.042(11) Uiso 1 1 d . . . . .
H2N1 H 0.812(3) 1.200(6) 0.316(2) 0.056(13) Uiso 1 1 d . . . . .
H1N2 H 0.616(3) 0.479(5) 0.438(2) 0.043(13) Uiso 1 1 d . . . . .
H1N6 H 0.619(3) 0.504(5) 0.559(2) 0.056(14) Uiso 1 1 d . . . . .

loop_
_atom_site_aniso_label
_atom_site_aniso_U_11
_atom_site_aniso_U_22
_atom_site_aniso_U_33
_atom_site_aniso_U_23
_atom_site_aniso_U_13
_atom_site_aniso_U_12
S1 0.0270(3) 0.0314(3) 0.0294(4) 0.0024(3) -0.0015(3) -0.0021(3)
S2 0.0263(3) 0.0309(3) 0.0278(4) 0.0032(3) -0.0013(3) -0.0017(3)
O1 0.0445(13) 0.0319(11) 0.0376(14) -0.0039(10) 0.0005(11) -0.0015(10)
O2 0.0274(11) 0.0472(13) 0.0395(15) 0.0071(12) -0.0049(12) -0.0052(9)
O3 0.0262(11) 0.0460(13) 0.0354(14) 0.0064(11) -0.0053(11) -0.0025(9)
O4 0.0407(13) 0.0302(11) 0.0402(14) -0.0035(10) -0.0001(11) -0.0021(9)
N1 0.0405(17) 0.0321(15) 0.064(2) -0.0079(15) 0.0183(17) -0.0048(12)
N2 0.0247(12) 0.0451(16) 0.0318(17) 0.0072(13) 0.0010(12) 0.0000(11)
N3 0.0274(13) 0.0371(14) 0.0390(18) 0.0031(12) 0.0030(12) 0.0011(11)
N4 0.0336(15) 0.078(2) 0.0308(18) 0.0045(16) -0.0021(13) 0.0130(15)
N5 0.0461(18) 0.0324(14) 0.085(3) -0.0036(16) 0.0150(19) -0.0089(13)
N6 0.0260(12) 0.0498(16) 0.0301(17) 0.0091(14) 0.0021(12) 0.0025(12)
N7 0.0283(13) 0.0402(15) 0.0363(17) 0.0014(12) 0.0015(12) 0.0027(11)
N8 0.0342(15) 0.073(2) 0.0328(19) 0.0054(16) -0.0033(14) 0.0132(15)
C1 0.0260(14) 0.0294(13) 0.0280(17) 0.0012(12) 0.0006(13) 0.0016(10)
C2 0.0283(14) 0.0308(14) 0.0271(17) -0.0011(12) 0.0002(13) 0.0038(11)
C3 0.0247(14) 0.0353(16) 0.0260(18) 0.0002(13) 0.0045(13) 0.0006(11)
C4 0.0313(15) 0.0327(14) 0.0272(17) -0.0013(12) 0.0001(13) -0.0031(11)
C5 0.0321(15) 0.0302(14) 0.039(2) -0.0018(15) 0.0085(17) 0.0023(11)
C6 0.0283(14) 0.0350(15) 0.037(2) 0.0013(14) 0.0076(14) 0.0016(11)
C7 0.0278(15) 0.0337(15) 0.033(2) 0.0051(13) -0.0011(13) 0.0032(12)
C8 0.046(2) 0.117(4) 0.035(2) 0.005(3) -0.0050(19) 0.023(3)
C9 0.0329(19) 0.102(4) 0.047(3) -0.003(3) -0.0100(19) 0.017(2)
C10 0.0301(17) 0.047(2) 0.052(3) 0.0008(18) -0.0006(16) 0.0071(14)
C11 0.0326(19) 0.074(3) 0.064(3) -0.004(2) 0.0041(19) 0.0063(18)
C12 0.0270(13) 0.0281(13) 0.0263(17) 0.0016(11) 0.0016(12) -0.0002(10)
C13 0.0271(15) 0.0333(15) 0.049(2) -0.0027(16) 0.0074(17) 0.0025(11)
C14 0.0364(17) 0.0303(15) 0.060(3) -0.0027(16) 0.0052(17) 0.0058(12)
C15 0.0347(17) 0.0314(15) 0.039(2) -0.0024(13) 0.0038(15) -0.0015(12)
C16 0.0304(15) 0.0345(15) 0.0309(18) -0.0055(13) 0.0031(13) -0.0020(11)
C17 0.0295(15) 0.0314(14) 0.0284(18) -0.0016(13) 0.0032(13) 0.0006(11)
C18 0.0274(14) 0.0362(15) 0.0309(19) 0.0041(13) 0.0000(13) 0.0010(12)
C19 0.046(2) 0.111(4) 0.035(2) 0.001(2) -0.0090(19) 0.023(2)
C20 0.041(2) 0.109(4) 0.047(3) -0.006(3) -0.012(2) 0.028(2)
C21 0.0316(17) 0.049(2) 0.050(3) -0.0034(18) -0.0023(16) 0.0087(15)
C22 0.0311(18) 0.079(3) 0.073(3) -0.005(3) 0.005(2) 0.0092(19)

loop_
_atom_type_symbol
_atom_type_description
_atom_type_scat_dispersion_real
_atom_type_scat_dispersion_imag
_atom_type_scat_source
C C 0.0033 0.0016 'International Tables Vol C Tables 4.2.6.8 and 6.1.1.4'
H H 0.0000 0.0000 'International Tables Vol C Tables 4.2.6.8 and 6.1.1.4'
N N 0.0061 0.0033 'International Tables Vol C Tables 4.2.6.8 and 6.1.1.4'
O O 0.0106 0.0060 'International Tables Vol C Tables 4.2.6.8 and 6.1.1.4'
S S 0.1246 0.1234 'International Tables Vol C Tables 4.2.6.8 and 6.1.1.4'

loop_
_geom_angle_atom_site_label_1
_geom_angle_atom_site_label_2
_geom_angle_atom_site_label_3
_geom_angle
_geom_angle_site_symmetry_1
_geom_angle_site_symmetry_3
O1 S1 O2 119.12(16) . .
O1 S1 N2 109.07(17) . .
O2 S1 N2 102.26(16) . .
O1 S1 C1 109.32(16) . .
O2 S1 C1 109.63(14) . .
N2 S1 C1 106.60(17) . .
O4 S2 O3 118.93(16) . .
O4 S2 N6 109.19(16) . .
O3 S2 N6 102.25(16) . .
O4 S2 C12 108.86(16) . .
O3 S2 C12 109.52(14) . .
N6 S2 C12 107.42(16) . .
C4 N1 H1N1 120(3) . .
C4 N1 H2N1 117(3) . .
H1N1 N1 H2N1 118(4) . .
C7 N2 S1 125.5(3) . .
C7 N2 H1N2 112(4) . .
S1 N2 H1N2 116(4) . .
C7 N3 C10 116.4(3) . .
C7 N4 C8 115.1(4) . .
C15 N5 H5A 120.0 . .
C15 N5 H5B 120.0 . .
H5A N5 H5B 120.0 . .
C18 N6 S2 126.1(2) . .
C18 N6 H1N6 119(3) . .
S2 N6 H1N6 110(3) . .
C18 N7 C21 116.5(3) . .
C18 N8 C19 114.5(3) . .
C6 C1 C2 120.0(3) . .
C6 C1 S1 119.1(2) . .
C2 C1 S1 120.9(2) . .
C3 C2 C1 119.9(3) . .
C3 C2 H2 120.1 . .
C1 C2 H2 120.1 . .
C2 C3 C4 120.7(3) . .
C2 C3 H3 119.7 . .
C4 C3 H3 119.7 . .
N1 C4 C3 120.6(3) . .
N1 C4 C5 120.6(3) . .
C3 C4 C5 118.8(3) . .
C6 C5 C4 120.4(3) . .
C6 C5 H5 119.8 . .
C4 C5 H5 119.8 . .
C5 C6 C1 120.2(3) . .
C5 C6 H6 119.9 . .
C1 C6 H6 119.9 . .
N3 C7 N4 127.1(3) . .
N3 C7 N2 118.5(3) . .
N4 C7 N2 114.4(3) . .
N4 C8 C9 122.7(4) . .
N4 C8 H8 118.7 . .
C9 C8 H8 118.7 . .
C10 C9 C8 117.7(4) . .
C10 C9 H9 121.2 . .
C8 C9 H9 121.2 . .
N3 C10 C9 121.0(3) . .
N3 C10 C11 116.0(4) . .
C9 C10 C11 123.0(4) . .
C10 C11 H11A 109.5 . .
C10 C11 H11B 109.5 . .
H11A C11 H11B 109.5 . .
C10 C11 H11C 109.5 . .
H11A C11 H11C 109.5 . .
H11B C11 H11C 109.5 . .
C13 C12 C17 119.9(3) . .
C13 C12 S2 119.2(2) . .
C17 C12 S2 120.8(2) . .
C14 C13 C12 120.3(3) . .
C14 C13 H13 119.8 . .
C12 C13 H13 119.8 . .
C13 C14 C15 120.5(3) . .
C13 C14 H14 119.7 . .
C15 C14 H14 119.7 . .
N5 C15 C16 120.4(3) . .
N5 C15 C14 121.0(3) . .
C16 C15 C14 118.6(3) . .
C17 C16 C15 120.7(3) . .
C17 C16 H16 119.7 . .
C15 C16 H16 119.6 . .
C16 C17 C12 119.9(3) . .
C16 C17 H17 120.0 . .
C12 C17 H17 120.0 . .
N7 C18 N8 127.6(3) . .
N7 C18 N6 118.3(3) . .
N8 C18 N6 114.2(3) . .
N8 C19 C20 122.8(4) . .
N8 C19 H19 118.6 . .
C20 C19 H19 118.6 . .
C19 C20 C21 118.2(4) . .
C19 C20 H20 120.9 . .
C21 C20 H20 120.9 . .
N7 C21 C20 120.3(4) . .
N7 C21 C22 116.3(4) . .
C20 C21 C22 123.4(4) . .
C21 C22 H22A 109.5 . .
C21 C22 H22B 109.5 . .
H22A C22 H22B 109.5 . .
C21 C22 H22C 109.5 . .
H22A C22 H22C 109.5 . .
H22B C22 H22C 109.5 . .

loop_
_geom_bond_atom_site_label_1
_geom_bond_atom_site_label_2
_geom_bond_distance
_geom_bond_site_symmetry_2
S1 O1 1.431(3) .
S1 O2 1.432(2) .
S1 N2 1.654(3) .
S1 C1 1.732(3) .
S2 O4 1.429(2) .
S2 O3 1.435(2) .
S2 N6 1.646(3) .
S2 C12 1.733(3) .
N1 C4 1.357(4) .
N1 H1N1 0.82(4) .
N1 H2N1 0.81(4) .
N2 C7 1.388(4) .
N2 H1N2 0.76(5) .
N3 C7 1.328(4) .
N3 C10 1.344(5) .
N4 C7 1.331(5) .
N4 C8 1.335(5) .
N5 C15 1.360(4) .
N5 H5A 0.8600 .
N5 H5B 0.8600 .
N6 C18 1.386(4) .
N6 H1N6 0.92(5) .
N7 C18 1.326(4) .
N7 C21 1.346(5) .
N8 C18 1.333(5) .
N8 C19 1.342(5) .
C1 C6 1.396(4) .
C1 C2 1.399(4) .
C2 C3 1.378(4) .
C2 H2 0.9300 .
C3 C4 1.403(4) .
C3 H3 0.9300 .
C4 C5 1.412(4) .
C5 C6 1.373(4) .
C5 H5 0.9300 .
C6 H6 0.9300 .
C8 C9 1.374(6) .
C8 H8 0.9300 .
C9 C10 1.372(6) .
C9 H9 0.9300 .
C10 C11 1.488(5) .
C11 H11A 0.9600 .
C11 H11B 0.9600 .
C11 H11C 0.9600 .
C12 C13 1.387(4) .
C12 C17 1.397(4) .
C13 C14 1.374(5) .
C13 H13 0.9300 .
C14 C15 1.405(5) .
C14 H14 0.9300 .
C15 C16 1.403(4) .
C16 C17 1.376(4) .
C16 H16 0.9300 .
C17 H17 0.9300 .
C19 C20 1.363(6) .
C19 H19 0.9300 .
C20 C21 1.380(7) .
C20 H20 0.9300 .
C21 C22 1.499(6) .
C22 H22A 0.9600 .
C22 H22B 0.9600 .
C22 H22C 0.9600 .

loop_
_geom_hbond_atom_site_label_D
_geom_hbond_atom_site_label_H
_geom_hbond_atom_site_label_A
_geom_hbond_distance_DH
_geom_hbond_distance_HA
_geom_hbond_distance_DA
_geom_hbond_angle_DHA
_geom_hbond_site_symmetry_A
N5 H5B O4 0.86 2.29 3.083(4) 152.8 1_545
N1 H1N1 O4 0.82(4) 2.53(5) 3.251(4) 147(4) 4_654
N1 H2N1 O1 0.81(4) 2.27(4) 3.045(4) 159(4) 1_565
N2 H1N2 N8 0.76(5) 2.17(5) 2.925(5) 174(5) .
N6 H1N6 N4 0.92(5) 2.00(5) 2.913(5) 177(5) .

loop_
_geom_torsion_atom_site_label_1
_geom_torsion_atom_site_label_2
_geom_torsion_atom_site_label_3
_geom_torsion_atom_site_label_4
_geom_torsion
_geom_torsion_site_symmetry_1
_geom_torsion_site_symmetry_2
_geom_torsion_site_symmetry_3
_geom_torsion_site_symmetry_4
O1 S1 N2 C7 60.7(3) . . . .
O2 S1 N2 C7 -172.3(3) . . . .
C1 S1 N2 C7 -57.3(3) . . . .
O4 S2 N6 C18 -57.8(3) . . . .
O3 S2 N6 C18 175.4(3) . . . .
C12 S2 N6 C18 60.1(3) . . . .
O1 S1 C1 C6 162.4(3) . . . .
O2 S1 C1 C6 30.2(4) . . . .
N2 S1 C1 C6 -79.8(3) . . . .
O1 S1 C1 C2 -18.5(3) . . . .
O2 S1 C1 C2 -150.7(3) . . . .
N2 S1 C1 C2 99.3(3) . . . .
C6 C1 C2 C3 -0.7(5) . . . .
S1 C1 C2 C3 -179.8(3) . . . .
C1 C2 C3 C4 0.3(5) . . . .
C2 C3 C4 N1 178.9(3) . . . .
C2 C3 C4 C5 0.0(5) . . . .
N1 C4 C5 C6 -178.9(4) . . . .
C3 C4 C5 C6 0.0(6) . . . .
C4 C5 C6 C1 -0.4(6) . . . .
C2 C1 C6 C5 0.7(6) . . . .
S1 C1 C6 C5 179.8(3) . . . .
C10 N3 C7 N4 0.3(5) . . . .
C10 N3 C7 N2 -179.3(3) . . . .
C8 N4 C7 N3 -1.9(6) . . . .
C8 N4 C7 N2 177.7(4) . . . .
S1 N2 C7 N3 -15.9(5) . . . .
S1 N2 C7 N4 164.5(3) . . . .
C7 N4 C8 C9 1.7(8) . . . .
N4 C8 C9 C10 0.0(9) . . . .
C7 N3 C10 C9 1.6(6) . . . .
C7 N3 C10 C11 -179.2(3) . . . .
C8 C9 C10 N3 -1.7(7) . . . .
C8 C9 C10 C11 179.2(5) . . . .
O4 S2 C12 C13 -157.3(3) . . . .
O3 S2 C12 C13 -25.7(3) . . . .
N6 S2 C12 C13 84.6(3) . . . .
O4 S2 C12 C17 22.3(3) . . . .
O3 S2 C12 C17 153.9(3) . . . .
N6 S2 C12 C17 -95.8(3) . . . .
C17 C12 C13 C14 0.9(6) . . . .
S2 C12 C13 C14 -179.6(3) . . . .
C12 C13 C14 C15 -0.7(6) . . . .
C13 C14 C15 N5 179.5(4) . . . .
C13 C14 C15 C16 0.5(6) . . . .
N5 C15 C16 C17 -179.4(3) . . . .
C14 C15 C16 C17 -0.4(6) . . . .
C15 C16 C17 C12 0.6(5) . . . .
C13 C12 C17 C16 -0.8(5) . . . .
S2 C12 C17 C16 179.7(3) . . . .
C21 N7 C18 N8 -1.5(5) . . . .
C21 N7 C18 N6 178.6(3) . . . .
C19 N8 C18 N7 2.8(6) . . . .
C19 N8 C18 N6 -177.3(4) . . . .
S2 N6 C18 N7 12.6(5) . . . .
S2 N6 C18 N8 -167.3(3) . . . .
C18 N8 C19 C20 -1.2(8) . . . .
N8 C19 C20 C21 -1.4(9) . . . .
C18 N7 C21 C20 -1.4(6) . . . .
C18 N7 C21 C22 178.8(4) . . . .
C19 C20 C21 N7 2.8(8) . . . .
C19 C20 C21 C22 -177.5(5) . . . .
